data_7023608
loop_
_publ_author_name
'Guo, Xiang-Guang'
'Yang, Wen-Bin'
'Wu, Xiao-Yuan'
'Zhang, Qi-Kai'
'Lin, Lang'
'Yu, Rongmin'
'Chen, Hui-Fen'
'Lu, Can-Zhong'

_publ_section_title
;
 Auxiliary ligand-directed synthesis of a series of Cd(ii)/Co(ii)
 coordination polymers with methylenebis(3,5-dimethylpyrazole): syntheses,
 crystal structures, and properties.
;
_journal_issue 42
_journal_name_full 'Dalton transactions (Cambridge, England : 2003)'
_journal_page_first 15106
_journal_page_last 15112
_journal_paper_doi 10.1039/c3dt51574e
_journal_volume 42
_journal_year 2013
_chemical_formula_sum 'C19 H23 Cd N4 O5.5'
_chemical_formula_weight 507.79
_chemical_name_systematic
; 
 ? 
;
_space_group_IT_number 2
_symmetry_cell_setting triclinic
_symmetry_space_group_name_Hall '-P 1'
_symmetry_space_group_name_H-M 'P -1'
_atom_sites_solution_hydrogens geom
_atom_sites_solution_primary direct
_atom_sites_solution_secondary difmap
_audit_creation_method SHELXL-97
_cell_angle_alpha 99.587(14)
_cell_angle_beta 109.51(2)
_cell_angle_gamma 107.60(3)
_cell_formula_units_Z 2
_cell_length_a 9.17(2)
_cell_length_b 11.31(2)
_cell_length_c 11.92(3)
_cell_measurement_reflns_used 669
_cell_measurement_temperature 293(2)
_cell_measurement_theta_max 27.3986
_cell_measurement_theta_min 3.1249
_cell_volume 1060(4)
_computing_cell_refinement 'CrystalClear (Rigaku Inc., 2007)'
_computing_data_collection 'CrystalClear (Rigaku Inc., 2007)'
_computing_data_reduction 'CrystalClear (Rigaku Inc., 2007)'
_computing_molecular_graphics 'Bruker SHELXTL'
_computing_publication_material 'Bruker SHELXTL'
_computing_structure_refinement 'SHELXL-97 (Sheldrick, 1997)'
_computing_structure_solution 'SHELXS-97 (Sheldrick, 1990)'
_diffrn_ambient_temperature 293(2)
_diffrn_measured_fraction_theta_full 0.991
_diffrn_measured_fraction_theta_max 0.991
_diffrn_measurement_device_type 'SCXmini CCD'
_diffrn_radiation_monochromator graphite
_diffrn_radiation_source 'fine-focus sealed tube'
_diffrn_radiation_type MoK\a
_diffrn_radiation_wavelength 0.71073
_diffrn_reflns_av_R_equivalents 0.0405
_diffrn_reflns_av_sigmaI/netI 0.0649
_diffrn_reflns_limit_h_max 11
_diffrn_reflns_limit_h_min -11
_diffrn_reflns_limit_k_max 14
_diffrn_reflns_limit_k_min -14
_diffrn_reflns_limit_l_max 14
_diffrn_reflns_limit_l_min -15
_diffrn_reflns_number 9186
_diffrn_reflns_theta_full 27.34
_diffrn_reflns_theta_max 27.34
_diffrn_reflns_theta_min 2.30
_exptl_absorpt_coefficient_mu 1.069
_exptl_absorpt_correction_T_max 0.8561
_exptl_absorpt_correction_T_min 0.7911
_exptl_absorpt_correction_type multi-scan
_exptl_crystal_colour colorless
_exptl_crystal_density_diffrn 1.581
_exptl_crystal_density_method 'not measured'
_exptl_crystal_description block
_exptl_crystal_F_000 508
_exptl_crystal_size_max 0.23
_exptl_crystal_size_mid 0.18
_exptl_crystal_size_min 0.15
_refine_diff_density_max 0.850
_refine_diff_density_min -1.192
_refine_diff_density_rms 0.104
_refine_ls_extinction_method none
_refine_ls_goodness_of_fit_ref 1.002
_refine_ls_hydrogen_treatment constr
_refine_ls_matrix_type full
_refine_ls_number_parameters 280
_refine_ls_number_reflns 4747
_refine_ls_number_restraints 0
_refine_ls_restrained_S_all 1.002
_refine_ls_R_factor_all 0.0710
_refine_ls_R_factor_gt 0.0541
_refine_ls_shift/su_max 0.000
_refine_ls_shift/su_mean 0.000
_refine_ls_structure_factor_coef Fsqd
_refine_ls_weighting_details 'calc w=1/[\s^2^(Fo^2^)+(0.0640P)^2^+1.3995P] where P=(Fo^2^+2Fc^2^)/3'
_refine_ls_weighting_scheme calc
_refine_ls_wR_factor_gt 0.1246
_refine_ls_wR_factor_ref 0.1384
_reflns_number_gt 3805
_reflns_number_total 4747
_reflns_threshold_expression >2sigma(I)
_cod_data_source_file c3dt51574e.txt
_cod_data_source_block a
_cod_depositor_comments
;
The following automatic conversions were performed:

'_symmetry_cell_setting' value 'TRICLINIC' changed to 'triclinic'
according to /home/saulius/struct/CIF-dictionaries/cif_core.dic
dictionary named 'cif_core.dic' version 2.4.2 from 2011-04-26.

Automatic conversion script
Id: cif_fix_values 1891 2012-01-12 08:04:46Z andrius 
;
_cod_original_sg_symbol_H-M P-1
_cod_original_formula_sum 'C19 H23 Cd N4 O5.50'
_cod_database_code 7023608

loop_
_symmetry_equiv_pos_as_xyz
'x, y, z'
'-x, -y, -z'

loop_
_atom_site_label
_atom_site_type_symbol
_atom_site_fract_x
_atom_site_fract_y
_atom_site_fract_z
_atom_site_U_iso_or_equiv
_atom_site_adp_type
_atom_site_occupancy
_atom_site_symmetry_multiplicity
_atom_site_calc_flag
_atom_site_refinement_flags
Cd1 Cd 0.70098(4) 0.17931(3) 0.24854(3) 0.04053(14) Uani 1 1 d .
O2 O 0.4353(5) 0.0248(4) 0.1259(4) 0.0654(12) Uani 1 1 d .
N4 N 0.6498(5) -0.1107(4) 0.1334(4) 0.0418(9) Uani 1 1 d .
H4A H 0.5499 -0.1186 0.0887 0.050 Uiso 1 1 calc R
N3 N 0.7672(5) -0.0012(4) 0.2258(4) 0.0414(9) Uani 1 1 d .
N2 N 0.9875(5) -0.3523(4) 0.4988(4) 0.0399(9) Uani 1 1 d .
H2A H 0.9416 -0.3969 0.5385 0.048 Uiso 1 1 calc R
C12 C 1.0200(6) -0.2666(4) 0.3515(4) 0.0360(10) Uani 1 1 d .
O1 O 0.4362(5) 0.2042(4) 0.2277(4) 0.0642(11) Uani 1 1 d .
C11 C 0.7091(6) -0.2047(5) 0.1207(5) 0.0410(11) Uani 1 1 d .
N1 N 1.1526(5) -0.2742(4) 0.5457(4) 0.0449(10) Uani 1 1 d .
C10 C 0.9022(6) -0.0288(5) 0.2733(4) 0.0377(10) Uani 1 1 d .
C9 C 0.8717(6) -0.1567(5) 0.2104(4) 0.0368(10) Uani 1 1 d .
C8 C 0.1706(6) 0.0454(5) 0.0744(4) 0.0371(10) Uani 1 1 d .
C7 C 0.0867(6) -0.0795(5) -0.0061(5) 0.0441(12) Uani 1 1 d .
H7A H 0.1450 -0.1333 -0.0107 0.053 Uiso 1 1 calc R
C6 C 0.9885(6) -0.2277(5) 0.2329(4) 0.0411(11) Uani 1 1 d .
H6A H 1.0949 -0.1727 0.2361 0.049 Uiso 1 1 calc R
H6B H 0.9419 -0.3052 0.1628 0.049 Uiso 1 1 calc R
C5 C 0.9047(6) -0.3509(4) 0.3821(5) 0.0383(10) Uani 1 1 d .
C4 C 1.1721(6) -0.2231(5) 0.4552(5) 0.0444(12) Uani 1 1 d .
C3 C -0.0828(7) -0.1252(5) -0.0797(5) 0.0451(12) Uani 1 1 d .
H3A H -0.1383 -0.2098 -0.1330 0.054 Uiso 1 1 calc R
C2 C 0.3582(6) 0.0945(5) 0.1487(5) 0.0450(12) Uani 1 1 d .
C1 C 1.0620(7) 0.0710(5) 0.3755(5) 0.0518(13) Uani 1 1 d .
H1A H 1.0455 0.1495 0.4003 0.078 Uiso 1 1 calc R
H1B H 1.1494 0.0888 0.3460 0.078 Uiso 1 1 calc R
H1C H 1.0932 0.0385 0.4457 0.078 Uiso 1 1 calc R
O4 O 0.7232(8) 0.2755(5) 0.1024(6) 0.0881(17) Uani 1 1 d .
O3 O 0.9763(9) 0.3632(5) 0.2550(6) 0.0951(19) Uani 1 1 d .
C13 C 0.6088(8) -0.3327(6) 0.0229(6) 0.0608(16) Uani 1 1 d .
H13A H 0.4993 -0.3358 -0.0245 0.091 Uiso 1 1 calc R
H13B H 0.5985 -0.4009 0.0617 0.091 Uiso 1 1 calc R
H13C H 0.6639 -0.3439 -0.0314 0.091 Uiso 1 1 calc R
C14 C 0.7212(7) -0.4299(7) 0.3129(6) 0.0655(17) Uani 1 1 d .
H14A H 0.6817 -0.4776 0.3635 0.098 Uiso 1 1 calc R
H14B H 0.7013 -0.4895 0.2368 0.098 Uiso 1 1 calc R
H14C H 0.6627 -0.3734 0.2940 0.098 Uiso 1 1 calc R
C17 C 0.9407(10) 0.4281(6) 0.0710(7) 0.0636(19) Uani 1 1 d .
C15 C 1.3404(8) -0.1318(9) 0.4757(7) 0.085(2) Uani 1 1 d .
H15A H 1.4200 -0.1205 0.5572 0.128 Uiso 1 1 calc R
H15B H 1.3359 -0.0494 0.4692 0.128 Uiso 1 1 calc R
H15C H 1.3741 -0.1666 0.4138 0.128 Uiso 1 1 calc R
C18 C 1.1060(11) 0.5164(7) 0.1199(7) 0.075(2) Uani 1 1 d .
H18A H 1.1778 0.5280 0.2010 0.090 Uiso 1 1 calc R
C16 C 0.8787(13) 0.3523(8) 0.1500(8) 0.080(3) Uani 1 1 d .
C19 C 0.8353(11) 0.4122(7) -0.0480(8) 0.075(2) Uani 1 1 d .
H19A H 0.7244 0.3538 -0.0810 0.090 Uiso 1 1 calc R
O1W O 0.3637(17) -0.6082(15) 0.3926(14) 0.130(5) Uani 0.55 1 d P
O2W O 1.440(2) 0.3235(17) 0.4514(16) 0.134(5) Uani 0.50 1 d P
O3W O 0.727(2) -0.4757(19) 0.5864(13) 0.138(7) Uani 0.45 1 d P

loop_
_atom_site_aniso_label
_atom_site_aniso_U_11
_atom_site_aniso_U_22
_atom_site_aniso_U_33
_atom_site_aniso_U_23
_atom_site_aniso_U_13
_atom_site_aniso_U_12
Cd1 0.0289(2) 0.0418(2) 0.0458(2) 0.02068(16) 0.00758(15) 0.01167(16)
O2 0.0257(19) 0.066(3) 0.090(3) 0.019(2) 0.008(2) 0.0189(19)
N4 0.028(2) 0.041(2) 0.047(2) 0.0161(18) 0.0032(17) 0.0111(18)
N3 0.033(2) 0.040(2) 0.049(2) 0.0183(19) 0.0098(18) 0.0160(19)
N2 0.035(2) 0.036(2) 0.039(2) 0.0160(17) 0.0097(17) 0.0046(18)
C12 0.030(2) 0.035(2) 0.045(3) 0.016(2) 0.013(2) 0.014(2)
O1 0.034(2) 0.066(3) 0.064(3) 0.007(2) 0.0028(18) 0.008(2)
C11 0.034(3) 0.041(3) 0.044(3) 0.020(2) 0.009(2) 0.013(2)
N1 0.035(2) 0.049(2) 0.045(2) 0.023(2) 0.0085(18) 0.013(2)
C10 0.029(2) 0.042(3) 0.040(3) 0.019(2) 0.0095(19) 0.013(2)
C9 0.037(3) 0.039(2) 0.036(2) 0.019(2) 0.012(2) 0.018(2)
C8 0.026(2) 0.048(3) 0.036(2) 0.018(2) 0.0082(18) 0.015(2)
C7 0.034(3) 0.046(3) 0.051(3) 0.013(2) 0.013(2) 0.019(2)
C6 0.037(3) 0.053(3) 0.036(2) 0.015(2) 0.010(2) 0.024(2)
C5 0.029(2) 0.033(2) 0.046(3) 0.012(2) 0.009(2) 0.009(2)
C4 0.032(3) 0.053(3) 0.045(3) 0.022(2) 0.011(2) 0.013(2)
C3 0.037(3) 0.046(3) 0.048(3) 0.012(2) 0.014(2) 0.015(2)
C2 0.025(2) 0.055(3) 0.049(3) 0.027(3) 0.008(2) 0.011(2)
C1 0.038(3) 0.048(3) 0.061(3) 0.013(3) 0.012(3) 0.015(3)
O4 0.107(5) 0.090(4) 0.142(5) 0.085(4) 0.095(4) 0.060(4)
O3 0.154(6) 0.078(3) 0.100(4) 0.054(3) 0.089(4) 0.050(4)
C13 0.051(4) 0.048(3) 0.061(4) 0.013(3) 0.003(3) 0.014(3)
C14 0.035(3) 0.075(4) 0.060(4) 0.022(3) 0.005(3) 0.004(3)
C17 0.096(5) 0.054(3) 0.099(5) 0.051(3) 0.077(5) 0.050(4)
C15 0.035(3) 0.122(6) 0.090(5) 0.068(5) 0.017(3) 0.009(4)
C18 0.109(6) 0.075(5) 0.095(5) 0.056(4) 0.072(5) 0.058(5)
C16 0.140(8) 0.076(5) 0.112(6) 0.071(5) 0.100(6) 0.080(6)
C19 0.098(6) 0.061(4) 0.115(6) 0.053(4) 0.077(5) 0.041(4)
O1W 0.073(8) 0.123(11) 0.138(12) -0.028(9) 0.027(8) 0.019(8)
O2W 0.108(12) 0.123(12) 0.138(13) 0.023(10) 0.049(10) 0.011(10)
O3W 0.100(12) 0.167(16) 0.082(10) 0.026(10) 0.012(8) -0.001(12)

loop_
_atom_type_symbol
_atom_type_description
_atom_type_scat_dispersion_real
_atom_type_scat_dispersion_imag
_atom_type_scat_source
C C 0.0033 0.0016 'International Tables Vol C Tables 4.2.6.8 and 6.1.1.4'
H H 0.0000 0.0000 'International Tables Vol C Tables 4.2.6.8 and 6.1.1.4'
Cd Cd -0.8075 1.2024 'International Tables Vol C Tables 4.2.6.8 and 6.1.1.4'
N N 0.0061 0.0033 'International Tables Vol C Tables 4.2.6.8 and 6.1.1.4'
O O 0.0106 0.0060 'International Tables Vol C Tables 4.2.6.8 and 6.1.1.4'

loop_
_geom_angle_atom_site_label_1
_geom_angle_atom_site_label_2
_geom_angle_atom_site_label_3
_geom_angle
_geom_angle_site_symmetry_1
_geom_angle_site_symmetry_3
O4 Cd1 N1 124.8(3) . 2_756
O4 Cd1 N3 111.38(19) . .
N1 Cd1 N3 100.07(17) 2_756 .
O4 Cd1 O2 95.6(3) . .
N1 Cd1 O2 134.21(17) 2_756 .
N3 Cd1 O2 81.3(2) . .
O4 Cd1 O1 92.52(18) . .
N1 Cd1 O1 99.01(17) 2_756 .
N3 Cd1 O1 131.76(15) . .
O2 Cd1 O1 54.24(19) . .
O4 Cd1 O3 51.9(2) . .
N1 Cd1 O3 78.8(2) 2_756 .
N3 Cd1 O3 101.3(2) . .
O2 Cd1 O3 146.4(2) . .
O1 Cd1 O3 125.7(2) . .
O4 Cd1 C2 93.1(2) . .
N1 Cd1 C2 119.73(17) 2_756 .
N3 Cd1 C2 107.39(19) . .
O2 Cd1 C2 27.21(16) . .
O1 Cd1 C2 27.11(17) . .
O3 Cd1 C2 141.4(2) . .
C2 O2 Cd1 96.0(4) . .
C11 N4 N3 111.7(4) . .
C11 N4 H4A 124.2 . .
N3 N4 H4A 124.2 . .
C10 N3 N4 105.6(4) . .
C10 N3 Cd1 136.8(3) . .
N4 N3 Cd1 117.2(3) . .
C5 N2 N1 111.4(4) . .
C5 N2 H2A 124.3 . .
N1 N2 H2A 124.3 . .
C5 C12 C4 105.0(5) . .
C5 C12 C6 127.8(4) . .
C4 C12 C6 127.1(5) . .
C2 O1 Cd1 88.9(3) . .
N4 C11 C9 107.1(4) . .
N4 C11 C13 122.7(5) . .
C9 C11 C13 130.1(5) . .
C4 N1 N2 105.3(4) . .
C4 N1 Cd1 126.4(4) . 2_756
N2 N1 Cd1 120.6(3) . 2_756
N3 C10 C9 110.5(4) . .
N3 C10 C1 121.4(5) . .
C9 C10 C1 128.1(5) . .
C11 C9 C10 105.1(4) . .
C11 C9 C6 126.5(5) . .
C10 C9 C6 128.5(4) . .
C7 C8 C3 119.2(5) . 2
C7 C8 C2 119.1(5) . .
C3 C8 C2 121.6(5) 2 .
C3 C7 C8 120.7(5) . .
C3 C7 H7A 119.7 . .
C8 C7 H7A 119.7 . .
C9 C6 C12 114.2(4) . .
C9 C6 H6A 108.7 . .
C12 C6 H6A 108.7 . .
C9 C6 H6B 108.7 . .
C12 C6 H6B 108.7 . .
H6A C6 H6B 107.6 . .
N2 C5 C12 107.2(4) . .
N2 C5 C14 120.3(5) . .
C12 C5 C14 132.5(5) . .
N1 C4 C12 111.0(5) . .
N1 C4 C15 119.7(5) . .
C12 C4 C15 129.3(5) . .
C7 C3 C8 120.2(5) . 2
C7 C3 H3A 119.9 . .
C8 C3 H3A 119.9 2 .
O1 C2 O2 120.5(5) . .
O1 C2 C8 120.7(5) . .
O2 C2 C8 118.7(5) . .
O1 C2 Cd1 64.0(3) . .
O2 C2 Cd1 56.8(3) . .
C8 C2 Cd1 171.2(4) . .
C10 C1 H1A 109.5 . .
C10 C1 H1B 109.5 . .
H1A C1 H1B 109.5 . .
C10 C1 H1C 109.5 . .
H1A C1 H1C 109.5 . .
H1B C1 H1C 109.5 . .
C16 O4 Cd1 103.3(5) . .
C16 O3 Cd1 82.4(5) . .
C11 C13 H13A 109.5 . .
C11 C13 H13B 109.5 . .
H13A C13 H13B 109.5 . .
C11 C13 H13C 109.5 . .
H13A C13 H13C 109.5 . .
H13B C13 H13C 109.5 . .
C5 C14 H14A 109.5 . .
C5 C14 H14B 109.5 . .
H14A C14 H14B 109.5 . .
C5 C14 H14C 109.5 . .
H14A C14 H14C 109.5 . .
H14B C14 H14C 109.5 . .
C19 C17 C18 119.5(6) . .
C19 C17 C16 120.7(8) . .
C18 C17 C16 119.8(8) . .
C4 C15 H15A 109.5 . .
C4 C15 H15B 109.5 . .
H15A C15 H15B 109.5 . .
C4 C15 H15C 109.5 . .
H15A C15 H15C 109.5 . .
H15B C15 H15C 109.5 . .
C17 C18 C19 120.4(8) . 2_765
C17 C18 H18A 119.8 . .
C19 C18 H18A 119.8 2_765 .
O3 C16 O4 122.3(7) . .
O3 C16 C17 120.1(9) . .
O4 C16 C17 117.5(8) . .
C17 C19 C18 120.1(8) . 2_765
C17 C19 H19A 119.9 . .
C18 C19 H19A 119.9 2_765 .
O2W O1W O3W 138.8(17) 1_445 2_646

loop_
_geom_bond_atom_site_label_1
_geom_bond_atom_site_label_2
_geom_bond_distance
_geom_bond_site_symmetry_2
Cd1 O4 2.235(6) .
Cd1 N1 2.241(7) 2_756
Cd1 N3 2.299(5) .
Cd1 O2 2.307(5) .
Cd1 O1 2.464(7) .
Cd1 O3 2.710(7) .
Cd1 C2 2.742(8) .
O2 C2 1.260(7) .
N4 C11 1.342(7) .
N4 N3 1.361(6) .
N4 H4A 0.8600 .
N3 C10 1.332(6) .
N2 C5 1.350(7) .
N2 N1 1.359(6) .
N2 H2A 0.8600 .
C12 C5 1.387(7) .
C12 C4 1.395(7) .
C12 C6 1.513(7) .
O1 C2 1.250(7) .
C11 C9 1.383(7) .
C11 C13 1.489(8) .
N1 C4 1.343(7) .
N1 Cd1 2.241(7) 2_756
C10 C9 1.409(7) .
C10 C1 1.502(7) .
C9 C6 1.504(7) .
C8 C7 1.381(7) .
C8 C3 1.386(7) 2
C8 C2 1.514(7) .
C7 C3 1.380(8) .
C7 H7A 0.9300 .
C6 H6A 0.9700 .
C6 H6B 0.9700 .
C5 C14 1.493(8) .
C4 C15 1.486(8) .
C3 C8 1.386(7) 2
C3 H3A 0.9300 .
C1 H1A 0.9600 .
C1 H1B 0.9600 .
C1 H1C 0.9600 .
O4 C16 1.286(11) .
O3 C16 1.231(10) .
C13 H13A 0.9600 .
C13 H13B 0.9600 .
C13 H13C 0.9600 .
C14 H14A 0.9600 .
C14 H14B 0.9600 .
C14 H14C 0.9600 .
C17 C19 1.368(11) .
C17 C18 1.391(11) .
C17 C16 1.509(9) .
C15 H15A 0.9600 .
C15 H15B 0.9600 .
C15 H15C 0.9600 .
C18 C19 1.398(9) 2_765
C18 H18A 0.9300 .
C19 C18 1.398(9) 2_765
C19 H19A 0.9300 .
O1W O2W 1.32(2) 1_445
O1W O3W 1.48(2) 2_646
O2W O1W 1.32(2) 1_665
O3W O1W 1.48(2) 2_646

loop_
_geom_torsion_atom_site_label_1
_geom_torsion_atom_site_label_2
_geom_torsion_atom_site_label_3
_geom_torsion_atom_site_label_4
_geom_torsion
_geom_torsion_site_symmetry_1
_geom_torsion_site_symmetry_4
O4 Cd1 O2 C2 -85.8(4) . .
N1 Cd1 O2 C2 67.7(4) 2_756 .
N3 Cd1 O2 C2 163.4(4) . .
O1 Cd1 O2 C2 3.3(3) . .
O3 Cd1 O2 C2 -99.2(4) . .
C11 N4 N3 C10 -1.1(6) . .
C11 N4 N3 Cd1 173.3(3) . .
O4 Cd1 N3 C10 95.4(5) . .
N1 Cd1 N3 C10 -38.3(5) 2_756 .
O2 Cd1 N3 C10 -171.9(5) . .
O1 Cd1 N3 C10 -150.2(5) . .
O3 Cd1 N3 C10 42.1(5) . .
C2 Cd1 N3 C10 -164.0(5) . .
O4 Cd1 N3 N4 -76.7(4) . .
N1 Cd1 N3 N4 149.5(3) 2_756 .
O2 Cd1 N3 N4 15.9(3) . .
O1 Cd1 N3 N4 37.7(4) . .
O3 Cd1 N3 N4 -130.0(4) . .
C2 Cd1 N3 N4 23.8(4) . .
O4 Cd1 O1 C2 91.8(4) . .
N1 Cd1 O1 C2 -142.4(3) 2_756 .
N3 Cd1 O1 C2 -30.1(4) . .
O2 Cd1 O1 C2 -3.3(3) . .
O3 Cd1 O1 C2 135.0(4) . .
N3 N4 C11 C9 1.5(6) . .
N3 N4 C11 C13 -177.5(5) . .
C5 N2 N1 C4 0.0(6) . .
C5 N2 N1 Cd1 151.3(3) . 2_756
N4 N3 C10 C9 0.3(5) . .
Cd1 N3 C10 C9 -172.5(4) . .
N4 N3 C10 C1 177.7(5) . .
Cd1 N3 C10 C1 5.0(8) . .
N4 C11 C9 C10 -1.2(5) . .
C13 C11 C9 C10 177.6(6) . .
N4 C11 C9 C6 179.5(5) . .
C13 C11 C9 C6 -1.7(9) . .
N3 C10 C9 C11 0.5(6) . .
C1 C10 C9 C11 -176.7(5) . .
N3 C10 C9 C6 179.9(5) . .
C1 C10 C9 C6 2.6(9) . .
C3 C8 C7 C3 -0.6(9) 2 .
C2 C8 C7 C3 -176.8(5) . .
C11 C9 C6 C12 -108.6(6) . .
C10 C9 C6 C12 72.2(7) . .
C5 C12 C6 C9 62.8(7) . .
C4 C12 C6 C9 -115.9(6) . .
N1 N2 C5 C12 -0.9(5) . .
N1 N2 C5 C14 -179.9(5) . .
C4 C12 C5 N2 1.3(5) . .
C6 C12 C5 N2 -177.6(4) . .
C4 C12 C5 C14 -179.9(6) . .
C6 C12 C5 C14 1.2(9) . .
N2 N1 C4 C12 0.9(6) . .
Cd1 N1 C4 C12 -148.2(4) 2_756 .
N2 N1 C4 C15 -179.9(6) . .
Cd1 N1 C4 C15 31.1(8) 2_756 .
C5 C12 C4 N1 -1.4(6) . .
C6 C12 C4 N1 177.5(4) . .
C5 C12 C4 C15 179.5(7) . .
C6 C12 C4 C15 -1.6(10) . .
C8 C7 C3 C8 0.6(9) . 2
Cd1 O1 C2 O2 5.7(5) . .
Cd1 O1 C2 C8 -171.5(4) . .
Cd1 O2 C2 O1 -6.1(6) . .
Cd1 O2 C2 C8 171.2(4) . .
C7 C8 C2 O1 -175.7(5) . .
C3 C8 C2 O1 8.2(8) 2 .
C7 C8 C2 O2 7.0(8) . .
C3 C8 C2 O2 -169.1(5) 2 .
C7 C8 C2 Cd1 64(3) . .
C3 C8 C2 Cd1 -112(2) 2 .
O4 Cd1 C2 O1 -89.6(4) . .
N1 Cd1 C2 O1 44.0(4) 2_756 .
N3 Cd1 C2 O1 156.9(3) . .
O2 Cd1 C2 O1 174.2(6) . .
O3 Cd1 C2 O1 -66.9(5) . .
O4 Cd1 C2 O2 96.3(4) . .
N1 Cd1 C2 O2 -130.2(3) 2_756 .
N3 Cd1 C2 O2 -17.2(4) . .
O1 Cd1 C2 O2 -174.2(6) . .
O3 Cd1 C2 O2 118.9(4) . .
O4 Cd1 C2 C8 34(3) . .
N1 Cd1 C2 C8 168(2) 2_756 .
N3 Cd1 C2 C8 -79(3) . .
O2 Cd1 C2 C8 -62(2) . .
O1 Cd1 C2 C8 124(3) . .
O3 Cd1 C2 C8 57(3) . .
N1 Cd1 O4 C16 33.4(5) 2_756 .
N3 Cd1 O4 C16 -86.7(4) . .
O2 Cd1 O4 C16 -169.5(4) . .
O1 Cd1 O4 C16 136.2(4) . .
O3 Cd1 O4 C16 1.1(4) . .
C2 Cd1 O4 C16 163.3(4) . .
O4 Cd1 O3 C16 -1.1(4) . .
N1 Cd1 O3 C16 -154.6(4) 2_756 .
N3 Cd1 O3 C16 107.3(4) . .
O2 Cd1 O3 C16 15.9(5) . .
O1 Cd1 O3 C16 -61.5(4) . .
C2 Cd1 O3 C16 -30.4(5) . .
C19 C17 C18 C19 -0.5(10) . 2_765
C16 C17 C18 C19 -179.7(5) . 2_765
Cd1 O3 C16 O4 1.8(6) . .
Cd1 O3 C16 C17 -176.8(5) . .
Cd1 O4 C16 O3 -2.3(7) . .
Cd1 O4 C16 C17 176.4(4) . .
C19 C17 C16 O3 176.8(6) . .
C18 C17 C16 O3 -4.0(9) . .
C19 C17 C16 O4 -1.8(9) . .
C18 C17 C16 O4 177.4(5) . .
C18 C17 C19 C18 0.5(10) . 2_765
C16 C17 C19 C18 179.7(5) . 2_765
